data_1569804
loop_
_publ_author_name
'Lee, Dong Hee'
'Park, In-Hyeok'

_publ_section_title
;
 Zn(II) Metal--Organic Frameworks with a Long Spacer Ligand and a
 Tricarboxylate Coligand
;
_journal_issue 8
_journal_name_full Crystals
_journal_page_first 1266
_journal_paper_doi 10.3390/cryst13081266
_journal_volume 13
_journal_year 2023
_chemical_formula_sum 'C74 H46 N2 O12 Zn3'
_chemical_formula_weight 1351.24
_space_group_crystal_system monoclinic
_space_group_IT_number 15
_space_group_name_Hall '-C 2yc'
_space_group_name_H-M_alt 'C 1 2/c 1'
_atom_sites_solution_hydrogens geom
_audit_creation_method SHELXL-2018/3
_cell_angle_alpha 90
_cell_angle_beta 96.884(2)
_cell_angle_gamma 90
_cell_formula_units_Z 4
_cell_length_a 11.4402(4)
_cell_length_b 30.8405(10)
_cell_length_c 27.0931(9)
_cell_measurement_reflns_used 4613
_cell_measurement_temperature 173(2)
_cell_measurement_theta_max 19.86
_cell_measurement_theta_min 2.30
_cell_volume 9490.1(6)
_computing_cell_refinement 'Bruker SAINT'
_computing_data_collection 'Bruker APEX2'
_computing_data_reduction 'Bruker SAINT'
_computing_molecular_graphics 'Bruker SHELXTL'
_computing_publication_material 'Bruker SHELXTL'
_computing_structure_refinement 'SHELXL-2018/3 (Sheldrick, 2018)'
_computing_structure_solution 'SHELXT 2014/5 (Sheldrick, 2014)'
_diffrn_ambient_temperature 173(2)
_diffrn_measured_fraction_theta_full 0.996
_diffrn_measured_fraction_theta_max 0.996
_diffrn_measurement_device_type 'Bruker APEX-II CCD'
_diffrn_measurement_method '\f and \w scans'
_diffrn_radiation_type MoK\a
_diffrn_radiation_wavelength 0.71073
_diffrn_reflns_av_R_equivalents 0.1134
_diffrn_reflns_av_unetI/netI 0.1117
_diffrn_reflns_Laue_measured_fraction_full 0.996
_diffrn_reflns_Laue_measured_fraction_max 0.996
_diffrn_reflns_limit_h_max 14
_diffrn_reflns_limit_h_min -14
_diffrn_reflns_limit_k_max 38
_diffrn_reflns_limit_k_min -38
_diffrn_reflns_limit_l_max 33
_diffrn_reflns_limit_l_min -33
_diffrn_reflns_number 77799
_diffrn_reflns_point_group_measured_fraction_full 0.996
_diffrn_reflns_point_group_measured_fraction_max 0.996
_diffrn_reflns_theta_full 25.242
_diffrn_reflns_theta_max 25.998
_diffrn_reflns_theta_min 1.321
_diffrn_source 'fine-focus sealed tube'
_exptl_absorpt_coefficient_mu 0.796
_exptl_absorpt_correction_T_max 0.988
_exptl_absorpt_correction_T_min 0.917
_exptl_absorpt_correction_type multi-scan
_exptl_absorpt_process_details SADABS
_exptl_crystal_colour yellow
_exptl_crystal_density_diffrn 0.946
_exptl_crystal_description plate
_exptl_crystal_F_000 2760
_exptl_crystal_size_max 0.400
_exptl_crystal_size_mid 0.100
_exptl_crystal_size_min 0.023
_refine_diff_density_max 0.406
_refine_diff_density_min -0.431
_refine_diff_density_rms 0.085
_refine_ls_extinction_method none
_refine_ls_goodness_of_fit_ref 0.994
_refine_ls_hydrogen_treatment constr
_refine_ls_matrix_type full
_refine_ls_number_parameters 709
_refine_ls_number_reflns 9302
_refine_ls_number_restraints 499
_refine_ls_restrained_S_all 0.979
_refine_ls_R_factor_all 0.1161
_refine_ls_R_factor_gt 0.0620
_refine_ls_shift/su_max 0.001
_refine_ls_shift/su_mean 0.000
_refine_ls_structure_factor_coef Fsqd
_refine_ls_weighting_details 'w=1/[\s^2^(Fo^2^)+(0.0931P)^2^] where P=(Fo^2^+2Fc^2^)/3'
_refine_ls_weighting_scheme calc
_refine_ls_wR_factor_gt 0.1673
_refine_ls_wR_factor_ref 0.1845
_reflns_Friedel_coverage 0.000
_reflns_number_gt 5027
_reflns_number_total 9302
_reflns_threshold_expression 'I > 2\s(I)'
_cod_data_source_file CIFs_R1.cif
_cod_data_source_block 2
_cod_depositor_comments
;
The following automatic conversions were performed:

data item '_exptl_absorpt_correction_type' value 'MULTI-SCAN' was
changed to 'multi-scan' in accordance with the
/home/data/users/saulius/crontab/automatic-downloads/current/MDPI/lib/dictionaries/cif_core.dic
dictionary named 'cif_core.dic' version 2.4.2 last updated on
2011-04-26.

Automatic conversion script
Id: cif_fix_values 8170 2020-07-09 18:12:32Z antanas 
;
_cod_original_sg_symbol_H-M 'C 2/c'
_cod_database_code 1569804
_shelx_shelxl_version_number 2018/3
_shelx_space_group_comment
;
The symmetry employed for this shelxl refinement is uniquely defined
by the following loop, which should always be used as a source of
symmetry information in preference to the above space-group names.
They are only intended as comments.
;
_shelx_estimated_absorpt_t_min 0.741
_shelx_estimated_absorpt_t_max 0.982

loop_
_space_group_symop_operation_xyz
'x, y, z'
'-x, y, -z+1/2'
'x+1/2, y+1/2, z'
'-x+1/2, y+1/2, -z+1/2'
'-x, -y, -z'
'x, -y, z-1/2'
'-x+1/2, -y+1/2, -z'
'x+1/2, -y+1/2, z-1/2'

loop_
_atom_site_label
_atom_site_type_symbol
_atom_site_fract_x
_atom_site_fract_y
_atom_site_fract_z
_atom_site_U_iso_or_equiv
_atom_site_adp_type
_atom_site_occupancy
_atom_site_site_symmetry_order
_atom_site_calc_flag
_atom_site_refinement_flags_posn
_atom_site_refinement_flags_adp
_atom_site_refinement_flags_occupancy
_atom_site_disorder_assembly
_atom_site_disorder_group
Zn1 Zn 0.72285(5) 0.88583(2) 1.19980(2) 0.03656(19) Uani 1 1 d . . . . .
Zn2 Zn 1.000000 0.86022(2) 1.250000 0.0283(2) Uani 1 2 d S T P . .
N1 N 0.5601(4) 0.90038(17) 1.16491(18) 0.0598(13) Uani 1 1 d . . . . .
C1 C 0.5575(6) 0.9280(2) 1.1268(3) 0.076(2) Uani 1 1 d . . . . .
H1 H 0.630911 0.937216 1.117343 0.092 Uiso 1 1 calc R U . . .
C2 C 0.4549(6) 0.9444(3) 1.0996(3) 0.087(2) Uani 1 1 d . . . . .
H2 H 0.457230 0.964650 1.073243 0.104 Uiso 1 1 calc R U . . .
C3 C 0.3453(5) 0.9285(2) 1.1144(2) 0.0597(16) Uani 1 1 d . . . . .
C4 C 0.3530(5) 0.9002(2) 1.1540(2) 0.0638(17) Uani 1 1 d . . . . .
H4 H 0.282002 0.889850 1.164756 0.077 Uiso 1 1 calc R U . . .
C5 C 0.4564(5) 0.8865(2) 1.1784(2) 0.0558(15) Uani 1 1 d . . . . .
H5 H 0.456273 0.866820 1.205405 0.067 Uiso 1 1 calc R U . . .
C6 C 0.2335(5) 0.9432(2) 1.0897(2) 0.0651(17) Uani 1 1 d . . . . .
H6 H 0.164435 0.931665 1.101026 0.078 Uiso 1 1 calc R U . . .
C7 C 0.2189(6) 0.9721(2) 1.0519(2) 0.0673(17) Uani 1 1 d . . . . .
H7 H 0.287820 0.984611 1.041662 0.081 Uiso 1 1 calc R U . . .
C8 C 0.1067(5) 0.98545(19) 1.0258(2) 0.0530(15) Uani 1 1 d . . . . .
C9 C -0.0013(6) 0.9669(2) 1.0344(2) 0.0636(16) Uani 1 1 d . . . . .
H9 H -0.003592 0.944288 1.058093 0.076 Uiso 1 1 calc R U . . .
C10 C 0.1041(5) 1.0181(2) 0.9921(2) 0.0625(17) Uani 1 1 d . . . . .
H10 H 0.176356 1.031298 0.986415 0.075 Uiso 1 1 calc R U . . .
O1 O 0.8007(14) 0.8780(3) 1.1414(6) 0.038(3) Uani 0.531(5) 1 d D U P A 1
O2 O 0.9829(15) 0.8518(3) 1.1721(6) 0.035(3) Uani 0.531(5) 1 d D U P A 1
O3 O 0.9079(9) 1.0877(3) 0.7644(4) 0.052(3) Uani 0.531(5) 1 d D U P A 1
O4 O 0.7487(9) 1.0561(3) 0.7229(4) 0.058(3) Uani 0.531(5) 1 d D U P A 1
O5 O 1.1789(7) 0.6625(2) 0.7287(3) 0.0349(19) Uani 0.531(5) 1 d . U P A 1
O6 O 1.3537(12) 0.6831(4) 0.7609(4) 0.033(3) Uani 0.531(5) 1 d . U P A 1
C11 C 0.9042(15) 0.8643(7) 1.1384(9) 0.034(3) Uani 0.531(5) 1 d D U P A 1
C12 C 0.9225(19) 0.8541(7) 1.0871(11) 0.032(3) Uani 0.531(5) 1 d . U P A 1
C13 C 0.8322(13) 0.8627(5) 1.0494(6) 0.034(3) Uani 0.531(5) 1 d . U P A 1
H13 H 0.756014 0.868942 1.058151 0.040 Uiso 0.531(5) 1 calc R U P A 1
C14 C 0.8485(11) 0.8626(4) 1.0004(5) 0.041(3) Uani 0.531(5) 1 d . U P A 1
H14 H 0.785679 0.869258 0.975333 0.049 Uiso 0.531(5) 1 calc R U P A 1
C15 C 0.9638(12) 0.8521(3) 0.9879(4) 0.036(2) Uani 0.531(5) 1 d . U P A 1
C16 C 1.0531(11) 0.8401(4) 1.0257(5) 0.039(3) Uani 0.531(5) 1 d . U P A 1
H16 H 1.127857 0.830750 1.017936 0.047 Uiso 0.531(5) 1 calc R U P A 1
C17 C 1.0290(13) 0.8424(5) 1.0758(7) 0.033(3) Uani 0.531(5) 1 d . U P A 1
H17 H 1.089400 0.835410 1.101778 0.040 Uiso 0.531(5) 1 calc R U P A 1
C18 C 0.9817(11) 0.8547(3) 0.9347(4) 0.043(2) Uani 0.531(5) 1 d . U P A 1
C19 C 0.9438(11) 0.8922(3) 0.9071(4) 0.045(2) Uani 0.531(5) 1 d . U P A 1
H19 H 0.912394 0.915932 0.923565 0.054 Uiso 0.531(5) 1 calc R U P A 1
C20A C 0.9515(10) 0.8951(3) 0.8566(4) 0.044(2) Uani 0.531(5) 1 d . U P A 1
C21 C 1.0000(11) 0.8602(3) 0.8337(4) 0.047(2) Uani 0.531(5) 1 d . U P A 1
H21 H 1.006895 0.862132 0.799186 0.057 Uiso 0.531(5) 1 calc R U P A 1
C22 C 1.0388(10) 0.8226(3) 0.8590(4) 0.043(2) Uani 0.531(5) 1 d . U P A 1
C23 C 1.0334(10) 0.8216(3) 0.9100(4) 0.041(2) Uani 0.531(5) 1 d . U P A 1
H23 H 1.066089 0.797429 0.928534 0.049 Uiso 0.531(5) 1 calc R U P A 1
C24 C 0.9182(11) 0.9358(3) 0.8305(4) 0.039(2) Uani 0.531(5) 1 d . U P A 1
C25 C 0.9668(11) 0.9741(4) 0.8484(5) 0.044(3) Uani 0.531(5) 1 d . U P A 1
H25 H 1.022878 0.974390 0.877305 0.053 Uiso 0.531(5) 1 calc R U P A 1
C26 C 0.9337(16) 1.0123(5) 0.8242(7) 0.043(4) Uani 0.531(5) 1 d . U P A 1
H26 H 0.958859 1.038850 0.839843 0.052 Uiso 0.531(5) 1 calc R U P A 1
C27 C 0.869(2) 1.0140(7) 0.7809(9) 0.038(3) Uani 0.531(5) 1 d D U P A 1
C28 C 0.8175(11) 0.9751(4) 0.7609(5) 0.039(3) Uani 0.531(5) 1 d . U P A 1
H28 H 0.764716 0.975089 0.731073 0.046 Uiso 0.531(5) 1 calc R U P A 1
C29 C 0.8470(11) 0.9368(3) 0.7869(4) 0.039(2) Uani 0.531(5) 1 d . U P A 1
H29 H 0.815712 0.910267 0.773365 0.047 Uiso 0.531(5) 1 calc R U P A 1
C30 C 0.8408(12) 1.0561(4) 0.7537(6) 0.045(3) Uani 0.531(5) 1 d D U P A 1
C31 C 1.0967(10) 0.7875(3) 0.8335(3) 0.036(2) Uani 0.531(5) 1 d . U P A 1
C32 C 1.0336(8) 0.7703(3) 0.7880(3) 0.039(2) Uani 0.531(5) 1 d . U P A 1
H32 H 0.958652 0.781589 0.775456 0.046 Uiso 0.531(5) 1 calc R U P A 1
C33 C 1.0826(8) 0.7383(3) 0.7639(3) 0.039(2) Uani 0.531(5) 1 d . U P A 1
H33 H 1.040112 0.726357 0.734733 0.047 Uiso 0.531(5) 1 calc R U P A 1
C34 C 1.2010(11) 0.7211(3) 0.7815(4) 0.036(2) Uani 0.531(5) 1 d . U P A 1
C35 C 1.2556(10) 0.7382(3) 0.8246(4) 0.044(2) Uani 0.531(5) 1 d . U P A 1
H35 H 1.330945 0.727524 0.837714 0.053 Uiso 0.531(5) 1 calc R U P A 1
C36 C 1.2025(10) 0.7716(4) 0.8505(4) 0.041(2) Uani 0.531(5) 1 d . U P A 1
H36 H 1.243078 0.782841 0.880375 0.049 Uiso 0.531(5) 1 calc R U P A 1
C37 C 1.2475(13) 0.6839(6) 0.7559(7) 0.033(3) Uani 0.531(5) 1 d . U P A 1
O1X O 0.7957(15) 0.8619(3) 1.1443(6) 0.026(2) Uani 0.469(5) 1 d D U P A 2
O2X O 0.9855(15) 0.8658(3) 1.1738(6) 0.021(3) Uani 0.469(5) 1 d D U P A 2
O3X O 0.8495(8) 1.0899(3) 0.7550(4) 0.030(2) Uani 0.469(5) 1 d D U P A 2
O4X O 0.7682(11) 1.0426(4) 0.7027(4) 0.065(3) Uani 0.469(5) 1 d D U P A 2
O5X O 1.2087(8) 0.6598(3) 0.7578(3) 0.0287(19) Uani 0.469(5) 1 d . U P A 2
O6X O 1.3839(10) 0.6891(4) 0.7487(4) 0.016(2) Uani 0.469(5) 1 d . U P A 2
C11X C 0.9041(13) 0.8595(8) 1.1388(8) 0.021(3) Uani 0.469(5) 1 d D U P A 2
C12X C 0.9425(19) 0.8604(7) 1.0860(11) 0.020(3) Uani 0.469(5) 1 d . U P A 2
C13X C 0.8647(14) 0.8722(5) 1.0456(7) 0.030(3) Uani 0.469(5) 1 d . U P A 2
H13X H 0.786866 0.880048 1.050856 0.036 Uiso 0.469(5) 1 calc R U P A 2
C14X C 0.8939(12) 0.8731(4) 0.9979(5) 0.028(3) Uani 0.469(5) 1 d . U P A 2
H14X H 0.836291 0.879283 0.970535 0.034 Uiso 0.469(5) 1 calc R U P A 2
C15X C 1.0135(10) 0.8645(4) 0.9905(4) 0.023(2) Uani 0.469(5) 1 d . U P A 2
C16X C 1.0961(11) 0.8536(4) 1.0323(5) 0.028(3) Uani 0.469(5) 1 d . U P A 2
H16X H 1.175651 0.847716 1.027902 0.033 Uiso 0.469(5) 1 calc R U P A 2
C17X C 1.0614(13) 0.8517(5) 1.0779(7) 0.027(3) Uani 0.469(5) 1 d . U P A 2
H17X H 1.117324 0.844328 1.105412 0.032 Uiso 0.469(5) 1 calc R U P A 2
C18X C 1.0472(10) 0.8681(3) 0.9388(4) 0.026(2) Uani 0.469(5) 1 d . U P A 2
C19X C 1.0120(10) 0.9051(3) 0.9105(4) 0.027(2) Uani 0.469(5) 1 d . U P A 2
H19X H 0.974861 0.928529 0.925237 0.033 Uiso 0.469(5) 1 calc R U P A 2
C20X C 1.0312(10) 0.9075(3) 0.8621(4) 0.028(2) Uani 0.469(5) 1 d . U P A 2
C21X C 1.0856(10) 0.8743(3) 0.8401(4) 0.027(2) Uani 0.469(5) 1 d . U P A 2
H21X H 1.097898 0.876407 0.806086 0.032 Uiso 0.469(5) 1 calc R U P A 2
C22X C 1.1237(9) 0.8366(3) 0.8678(3) 0.025(2) Uani 0.469(5) 1 d . U P A 2
C23X C 1.1041(10) 0.8343(3) 0.9175(4) 0.026(2) Uani 0.469(5) 1 d . U P A 2
H23X H 1.129555 0.809579 0.936798 0.031 Uiso 0.469(5) 1 calc R U P A 2
C24X C 0.9837(10) 0.9442(3) 0.8306(4) 0.022(2) Uani 0.469(5) 1 d . U P A 2
C25X C 1.0023(11) 0.9880(3) 0.8470(5) 0.024(3) Uani 0.469(5) 1 d . U P A 2
H25X H 1.047934 0.993746 0.877986 0.029 Uiso 0.469(5) 1 calc R U P A 2
C26X C 0.9557(14) 1.0209(5) 0.8191(6) 0.018(3) Uani 0.469(5) 1 d . U P A 2
H26X H 0.970070 1.049927 0.829783 0.021 Uiso 0.469(5) 1 calc R U P A 2
C27X C 0.886(2) 1.0126(7) 0.7745(9) 0.026(3) Uani 0.469(5) 1 d . U P A 2
C28X C 0.8678(10) 0.9714(5) 0.7562(5) 0.030(3) Uani 0.469(5) 1 d . U P A 2
H28X H 0.822546 0.966434 0.725002 0.035 Uiso 0.469(5) 1 calc R U P A 2
C29X C 0.9173(10) 0.9372(3) 0.7850(4) 0.026(2) Uani 0.469(5) 1 d . U P A 2
H29X H 0.905428 0.908364 0.773109 0.031 Uiso 0.469(5) 1 calc R U P A 2
C30X C 0.8337(16) 1.0508(4) 0.7425(6) 0.039(3) Uani 0.469(5) 1 d D U P A 2
C31X C 1.1781(10) 0.7992(3) 0.8437(4) 0.024(2) Uani 0.469(5) 1 d . U P A 2
C32X C 1.2537(8) 0.8039(3) 0.8095(3) 0.031(2) Uani 0.469(5) 1 d . U P A 2
H32X H 1.281378 0.832020 0.802470 0.037 Uiso 0.469(5) 1 calc R U P A 2
C33X C 1.2920(8) 0.7679(3) 0.7840(3) 0.026(2) Uani 0.469(5) 1 d . U P A 2
H33X H 1.344293 0.772040 0.759669 0.032 Uiso 0.469(5) 1 calc R U P A 2
C34X C 1.2560(11) 0.7283(4) 0.7936(5) 0.025(2) Uani 0.469(5) 1 d . U P A 2
C35X C 1.1828(10) 0.7221(3) 0.8314(3) 0.029(2) Uani 0.469(5) 1 d . U P A 2
H35X H 1.160107 0.693704 0.839914 0.035 Uiso 0.469(5) 1 calc R U P A 2
C36X C 1.1445(10) 0.7574(3) 0.8558(3) 0.022(2) Uani 0.469(5) 1 d . U P A 2
H36X H 1.094761 0.753400 0.881080 0.026 Uiso 0.469(5) 1 calc R U P A 2
C37X C 1.2799(16) 0.6907(5) 0.7631(7) 0.020(3) Uani 0.469(5) 1 d . U P A 2

loop_
_atom_site_aniso_label
_atom_site_aniso_U_11
_atom_site_aniso_U_22
_atom_site_aniso_U_33
_atom_site_aniso_U_23
_atom_site_aniso_U_13
_atom_site_aniso_U_12
Zn1 0.0241(3) 0.0469(3) 0.0378(4) -0.0135(3) -0.0001(3) 0.0017(3)
Zn2 0.0348(5) 0.0289(4) 0.0198(4) 0.000 -0.0017(3) 0.000
N1 0.027(3) 0.110(4) 0.042(3) -0.007(3) -0.002(2) 0.010(3)
C1 0.033(4) 0.134(6) 0.063(5) 0.005(4) 0.009(3) 0.002(4)
C2 0.044(4) 0.154(7) 0.061(5) 0.010(4) 0.001(4) 0.019(4)
C3 0.035(4) 0.098(5) 0.044(4) -0.004(3) -0.007(3) 0.009(3)
C4 0.028(3) 0.118(5) 0.046(4) -0.017(4) 0.006(3) -0.002(3)
C5 0.026(3) 0.099(5) 0.040(3) -0.008(3) -0.004(3) 0.002(3)
C6 0.040(4) 0.105(5) 0.050(4) -0.009(4) 0.002(3) 0.004(3)
C7 0.047(4) 0.102(5) 0.049(4) -0.017(4) -0.009(3) 0.006(4)
C8 0.037(4) 0.083(4) 0.036(3) -0.013(3) -0.006(3) 0.007(3)
C9 0.055(4) 0.091(4) 0.042(4) -0.005(3) -0.007(3) 0.011(4)
C10 0.035(4) 0.101(5) 0.048(4) -0.015(4) -0.006(3) -0.001(3)
O1 0.035(5) 0.027(6) 0.052(5) -0.013(6) 0.001(4) 0.007(6)
O2 0.047(5) 0.028(6) 0.027(5) -0.004(5) -0.011(4) 0.002(5)
O3 0.053(6) 0.044(5) 0.061(6) 0.009(4) 0.018(5) -0.004(5)
O4 0.057(6) 0.076(6) 0.039(6) 0.001(4) 0.002(5) 0.014(4)
O5 0.038(4) 0.028(4) 0.041(5) -0.006(4) 0.014(4) 0.002(3)
O6 0.043(7) 0.031(5) 0.028(6) -0.003(4) 0.012(5) -0.006(5)
C11 0.040(6) 0.025(6) 0.034(6) 0.005(5) 0.000(5) -0.006(5)
C12 0.034(6) 0.032(6) 0.031(5) 0.003(5) 0.006(5) -0.003(5)
C13 0.036(6) 0.038(6) 0.029(5) 0.003(5) 0.010(5) -0.013(5)
C14 0.046(6) 0.042(5) 0.034(5) 0.006(4) 0.006(5) -0.004(5)
C15 0.049(6) 0.036(5) 0.024(4) 0.003(4) 0.008(5) 0.005(5)
C16 0.043(6) 0.046(6) 0.030(5) 0.003(5) 0.012(5) 0.013(5)
C17 0.038(6) 0.034(6) 0.027(5) 0.007(4) 0.003(5) -0.002(5)
C18 0.060(5) 0.039(5) 0.032(4) 0.002(4) 0.011(5) 0.017(4)
C19 0.059(6) 0.039(5) 0.038(5) -0.006(4) 0.007(5) 0.017(5)
C20A 0.058(5) 0.040(4) 0.036(4) 0.002(4) 0.011(4) 0.017(4)
C21 0.064(6) 0.044(5) 0.036(5) 0.003(4) 0.017(5) 0.020(5)
C22 0.059(5) 0.035(4) 0.037(4) 0.001(4) 0.012(4) 0.015(4)
C23 0.061(6) 0.032(4) 0.032(5) 0.003(4) 0.012(5) 0.017(4)
C24 0.049(5) 0.034(4) 0.034(5) 0.001(4) 0.002(5) 0.010(4)
C25 0.053(6) 0.045(6) 0.033(5) 0.008(5) 0.000(5) -0.005(5)
C26 0.048(6) 0.039(6) 0.042(6) -0.002(5) 0.005(5) 0.001(5)
C27 0.041(6) 0.037(5) 0.040(6) -0.001(5) 0.012(5) 0.013(5)
C28 0.048(6) 0.037(5) 0.032(5) 0.001(4) 0.010(5) 0.006(5)
C29 0.048(6) 0.036(4) 0.035(5) -0.001(4) 0.009(5) 0.002(5)
C30 0.041(6) 0.064(6) 0.036(6) 0.005(5) 0.024(5) 0.012(5)
C31 0.048(5) 0.037(4) 0.026(4) -0.003(4) 0.012(4) 0.008(4)
C32 0.043(5) 0.041(4) 0.032(5) -0.007(4) 0.006(4) 0.012(4)
C33 0.039(5) 0.048(4) 0.027(4) -0.012(4) -0.005(4) 0.011(4)
C34 0.040(5) 0.041(4) 0.029(5) 0.003(4) 0.010(4) -0.008(4)
C35 0.042(6) 0.049(5) 0.040(5) -0.006(5) -0.002(5) 0.000(5)
C36 0.046(6) 0.048(6) 0.027(5) -0.010(4) -0.005(5) 0.004(5)
C37 0.040(6) 0.030(5) 0.031(5) 0.003(5) 0.015(5) 0.000(5)
O1X 0.032(5) 0.007(5) 0.038(5) -0.011(5) -0.002(3) 0.003(5)
O2X 0.036(5) 0.017(5) 0.012(4) -0.008(4) 0.008(3) 0.000(4)
O3X 0.040(5) 0.015(4) 0.037(5) 0.008(3) 0.007(5) -0.003(4)
O4X 0.060(7) 0.069(6) 0.062(7) 0.008(5) -0.011(6) -0.004(5)
O5X 0.035(5) 0.022(4) 0.033(5) 0.005(4) 0.020(4) -0.005(3)
O6X 0.015(5) 0.019(4) 0.016(4) 0.006(3) 0.013(3) 0.002(3)
C11X 0.034(5) 0.010(5) 0.019(5) -0.003(4) 0.004(5) -0.003(5)
C12X 0.026(6) 0.013(5) 0.021(5) -0.001(5) 0.006(5) -0.006(5)
C13X 0.030(7) 0.036(6) 0.026(6) 0.004(5) 0.009(5) -0.006(5)
C14X 0.032(6) 0.035(5) 0.018(5) 0.002(4) 0.003(5) 0.007(4)
C15X 0.022(5) 0.029(5) 0.018(4) 0.001(4) 0.006(4) -0.001(4)
C16X 0.028(6) 0.029(5) 0.027(5) 0.000(4) 0.010(5) 0.000(4)
C17X 0.030(6) 0.026(5) 0.023(5) 0.001(4) 0.003(5) 0.001(5)
C18X 0.031(5) 0.033(4) 0.016(4) -0.001(4) 0.004(4) 0.000(4)
C19X 0.036(5) 0.027(4) 0.019(4) -0.008(4) 0.007(4) 0.009(4)
C20X 0.038(5) 0.027(4) 0.020(4) 0.003(3) 0.006(4) 0.003(4)
C21X 0.035(5) 0.030(4) 0.018(4) 0.002(3) 0.012(4) 0.009(4)
C22X 0.036(5) 0.022(4) 0.017(4) -0.005(3) 0.010(4) 0.004(4)
C23X 0.037(5) 0.025(4) 0.016(4) -0.001(4) 0.006(4) 0.001(4)
C24X 0.033(5) 0.017(4) 0.017(4) 0.001(3) 0.009(4) 0.010(4)
C25X 0.032(5) 0.020(5) 0.020(4) -0.006(4) 0.009(4) -0.006(4)
C26X 0.021(5) 0.018(5) 0.017(5) 0.000(4) 0.012(4) -0.002(4)
C27X 0.027(6) 0.027(5) 0.027(6) 0.004(5) 0.013(5) -0.001(4)
C28X 0.031(6) 0.034(5) 0.024(5) 0.001(4) 0.003(5) -0.005(5)
C29X 0.033(5) 0.024(4) 0.020(5) 0.000(4) 0.005(5) 0.002(5)
C30X 0.034(6) 0.040(5) 0.043(7) 0.011(5) 0.008(5) -0.001(5)
C31X 0.033(5) 0.020(4) 0.019(4) 0.000(4) 0.009(4) 0.002(4)
C32X 0.036(5) 0.028(4) 0.029(5) -0.001(4) 0.010(4) 0.004(4)
C33X 0.030(5) 0.027(4) 0.023(4) 0.002(3) 0.006(4) -0.003(4)
C34X 0.028(5) 0.028(4) 0.018(4) -0.001(4) 0.003(4) -0.001(4)
C35X 0.041(5) 0.024(4) 0.023(5) 0.005(4) 0.007(4) 0.001(4)
C36X 0.037(5) 0.022(5) 0.008(4) 0.004(3) 0.013(4) 0.005(4)
C37X 0.024(6) 0.019(5) 0.020(5) -0.002(4) 0.017(5) -0.002(4)

loop_
_atom_type_symbol
_atom_type_description
_atom_type_scat_dispersion_real
_atom_type_scat_dispersion_imag
_atom_type_scat_source
C C 0.0033 0.0016 'International Tables Vol C Tables 4.2.6.8 and 6.1.1.4'
H H 0.0000 0.0000 'International Tables Vol C Tables 4.2.6.8 and 6.1.1.4'
N N 0.0061 0.0033 'International Tables Vol C Tables 4.2.6.8 and 6.1.1.4'
O O 0.0106 0.0060 'International Tables Vol C Tables 4.2.6.8 and 6.1.1.4'
Zn Zn 0.2839 1.4301 'International Tables Vol C Tables 4.2.6.8 and 6.1.1.4'

loop_
_geom_angle_atom_site_label_1
_geom_angle_atom_site_label_2
_geom_angle_atom_site_label_3
_geom_angle
_geom_angle_site_symmetry_1
_geom_angle_site_symmetry_3
_geom_angle_publ_flag
O5 Zn1 O4 132.9(4) 8_466 6_576 ?
O5 Zn1 O1 116.0(3) 8_466 . ?
O4 Zn1 O1 108.6(4) 6_576 . ?
O5 Zn1 N1 95.6(3) 8_466 . ?
O4 Zn1 N1 92.4(4) 6_576 . ?
O1 Zn1 N1 97.7(5) . . ?
O1X Zn1 N1 100.2(5) . . ?
O5 Zn1 O3X 101.1(4) 8_466 6_576 ?
O4 Zn1 O3X 50.4(5) 6_576 6_576 ?
O1 Zn1 O3X 106.5(5) . 6_576 ?
N1 Zn1 O3X 140.3(3) . 6_576 ?
O5 Zn1 O5X 22.2(3) 8_466 8_466 ?
O4 Zn1 O5X 113.6(3) 6_576 8_466 ?
O1 Zn1 O5X 127.5(4) . 8_466 ?
N1 Zn1 O5X 110.0(3) . 8_466 ?
O5 Zn1 O4X 150.9(4) 8_466 6_576 ?
O4 Zn1 O4X 18.0(4) 6_576 6_576 ?
O1 Zn1 O4X 91.4(4) . 6_576 ?
N1 Zn1 O4X 89.7(3) . 6_576 ?
O5 Zn1 C30X 126.7(4) 8_466 6_576 ?
O4 Zn1 C30X 22.6(5) 6_576 6_576 ?
O1 Zn1 C30X 102.5(6) . 6_576 ?
O1X Zn1 C30X 114.0(6) . 6_576 ?
N1 Zn1 C30X 115.0(3) . 6_576 ?
O3X Zn1 C30X 29.7(2) 6_576 6_576 ?
O5X Zn1 C30X 104.5(4) 8_466 6_576 ?
O4X Zn1 C30X 29.8(2) 6_576 6_576 ?
O5 Zn1 C30 119.1(4) 8_466 6_576 ?
O4 Zn1 C30 27.7(3) 6_576 6_576 ?
O1 Zn1 C30 106.9(6) . 6_576 ?
N1 Zn1 C30 119.7(3) . 6_576 ?
O3 Zn2 O3 72.0(6) 5_777 6_576 ?
O3 Zn2 O6X 166.1(5) 5_777 8_466 ?
O3 Zn2 O6X 104.4(4) 6_576 8_466 ?
O3 Zn2 O6X 104.4(4) 5_777 7_767 ?
O3 Zn2 O6X 166.1(5) 6_576 7_767 ?
O3 Zn2 O2X 98.5(5) 5_777 2_757 ?
O3 Zn2 O2X 73.5(5) 6_576 2_757 ?
O6X Zn2 O2X 94.1(5) 8_466 . ?
O6X Zn2 O2X 93.1(5) 7_767 . ?
O2X Zn2 O2X 170.4(6) 2_757 . ?
O3 Zn2 O2 107.9(5) 5_777 2_757 ?
O3 Zn2 O2 83.7(5) 6_576 2_757 ?
O3 Zn2 O2 83.7(5) 5_777 . ?
O3 Zn2 O2 107.9(5) 6_576 . ?
O2 Zn2 O2 165.9(6) 2_757 . ?
O3 Zn2 O6 162.3(4) 5_777 8_466 ?
O3 Zn2 O6 92.0(4) 6_576 8_466 ?
O2 Zn2 O6 76.8(5) 2_757 8_466 ?
O2 Zn2 O6 94.5(5) . 8_466 ?
O3 Zn2 O6 92.0(4) 5_777 7_767 ?
O3 Zn2 O6 162.3(4) 6_576 7_767 ?
O2 Zn2 O6 94.5(5) 2_757 7_767 ?
O2 Zn2 O6 76.8(5) . 7_767 ?
O6 Zn2 O6 104.8(5) 8_466 7_767 ?
O3 Zn2 O3X 16.0(4) 5_777 5_777 ?
O3 Zn2 O3X 83.7(3) 6_576 5_777 ?
O2 Zn2 O3X 99.1(5) 2_757 5_777 ?
O2 Zn2 O3X 90.2(5) . 5_777 ?
O6 Zn2 O3X 174.4(4) 8_466 5_777 ?
O6 Zn2 O3X 79.2(3) 7_767 5_777 ?
O3 Zn2 O3X 83.7(3) 5_777 6_576 ?
O3 Zn2 O3X 16.0(4) 6_576 6_576 ?
O2 Zn2 O3X 90.2(5) 2_757 6_576 ?
O2 Zn2 O3X 99.1(5) . 6_576 ?
O6 Zn2 O3X 79.2(3) 8_466 6_576 ?
O6 Zn2 O3X 174.4(4) 7_767 6_576 ?
C1 N1 C5 118.2(5) . . ?
C1 N1 Zn1 115.7(4) . . ?
C5 N1 Zn1 126.0(4) . . ?
N1 C1 C2 125.2(6) . . ?
C1 C2 C3 115.4(6) . . ?
C4 C3 C6 122.0(6) . . ?
C4 C3 C2 117.1(6) . . ?
C6 C3 C2 120.9(6) . . ?
C5 C4 C3 123.3(6) . . ?
N1 C5 C4 120.9(6) . . ?
C7 C6 C3 125.5(6) . . ?
C6 C7 C8 125.4(6) . . ?
C10 C8 C9 117.6(6) . . ?
C10 C8 C7 119.2(6) . . ?
C9 C8 C7 123.2(6) . . ?
C10 C9 C8 119.2(6) 5_577 . ?
C8 C10 C9 123.1(6) . 5_577 ?
C11 O1 Zn1 128.6(15) . . ?
C11 O2 Zn2 131.2(17) . . ?
C30 O3 Zn2 155.3(11) . 5_777 ?
C30 O4 Zn1 107.5(9) . 6_575 ?
C37 O5 Zn1 121.9(10) . 8_565 ?
C37 O6 Zn2 140.7(11) . 7_767 ?
O2 C11 O1 130(2) . . ?
O2 C11 C12 116.8(19) . . ?
O1 C11 C12 111.9(17) . . ?
C17 C12 C13 120(2) . . ?
C17 C12 C11 121(2) . . ?
C13 C12 C11 118.6(17) . . ?
C14 C13 C12 122.7(15) . . ?
C13 C14 C15 117.8(12) . . ?
C16 C15 C14 119.5(11) . . ?
C16 C15 C18 123.3(11) . . ?
C14 C15 C18 117.1(11) . . ?
C15 C16 C17 118.5(11) . . ?
C12 C17 C16 121.2(17) . . ?
C23 C18 C19 117.7(9) . . ?
C23 C18 C15 123.1(9) . . ?
C19 C18 C15 119.2(8) . . ?
C20A C19 C18 121.5(9) . . ?
C19 C20A C21 117.9(9) . . ?
C19 C20A C24 119.1(8) . . ?
C21 C20A C24 122.7(9) . . ?
C20A C21 C22 123.1(9) . . ?
C23 C22 C21 117.3(8) . . ?
C23 C22 C31 121.4(8) . . ?
C21 C22 C31 121.0(8) . . ?
C22 C23 C18 122.3(9) . . ?
C29 C24 C25 117.8(10) . . ?
C29 C24 C20A 122.3(10) . . ?
C25 C24 C20A 119.7(11) . . ?
C24 C25 C26 119.4(13) . . ?
C27 C26 C25 123.6(17) . . ?
C26 C27 C28 118.2(15) . . ?
C26 C27 C30 123(2) . . ?
C28 C27 C30 119.0(18) . . ?
C29 C28 C27 117.3(13) . . ?
C24 C29 C28 123.0(11) . . ?
O3 C30 O4 126.3(13) . . ?
O3 C30 C27 117.7(15) . . ?
O4 C30 C27 115.9(15) . . ?
O3 C30 Zn1 81.7(8) . 6_575 ?
O4 C30 Zn1 44.8(7) . 6_575 ?
C27 C30 Zn1 160.0(13) . 6_575 ?
C36 C31 C32 119.8(9) . . ?
C36 C31 C22 123.0(10) . . ?
C32 C31 C22 117.2(9) . . ?
C33 C32 C31 119.2(9) . . ?
C32 C33 C34 121.7(9) . . ?
C32 C33 C33 75.3(6) . 2_756 ?
C34 C33 C33 158.9(5) . 2_756 ?
C35 C34 C37 123.3(12) . . ?
C35 C34 C33 116.5(10) . . ?
C37 C34 C33 119.7(10) . . ?
C34 C35 C36 121.5(10) . . ?
C31 C36 C35 121.3(10) . . ?
O6 C37 O5 128.9(16) . . ?
O6 C37 C34 112.4(14) . . ?
O5 C37 C34 117.9(13) . . ?
C11X O1X Zn1 128.9(14) . . ?
C11X O2X Zn2 134.7(17) . . ?
Zn1 O3X Zn2 100.1(4) 6_575 5_777 ?
O2X C11X O1X 123(2) . . ?
O2X C11X C12X 115.2(18) . . ?
O1X C11X C12X 119.9(17) . . ?
C13X C12X C17X 118(2) . . ?
C13X C12X C11X 120.9(17) . . ?
C17X C12X C11X 121(2) . . ?
C14X C13X C12X 123.3(15) . . ?
C13X C14X C15X 118.2(12) . . ?
C16X C15X C14X 119.1(10) . . ?
C16X C15X C18X 122.6(10) . . ?
C14X C15X C18X 118.2(10) . . ?
C17X C16X C15X 120.0(11) . . ?
C16X C17X C12X 121.7(16) . . ?
C23X C18X C19X 119.9(9) . . ?
C23X C18X C15X 121.2(9) . . ?
C19X C18X C15X 118.7(8) . . ?
C20X C19X C18X 120.1(8) . . ?
C19X C20X C21X 120.9(9) . . ?
C19X C20X C24X 120.4(8) . . ?
C21X C20X C24X 118.4(8) . . ?
C20X C21X C22X 120.5(8) . . ?
C23X C22X C21X 118.5(8) . . ?
C23X C22X C31X 120.4(8) . . ?
C21X C22X C31X 121.1(8) . . ?
C18X C23X C22X 120.1(9) . . ?
C29X C24X C25X 118.1(10) . . ?
C29X C24X C20X 121.1(9) . . ?
C25X C24X C20X 120.7(10) . . ?
C26X C25X C24X 120.3(12) . . ?
C25X C26X C27X 120.0(14) . . ?
C28X C27X C26X 122.3(16) . . ?
C28X C27X C30X 118.0(19) . . ?
C26X C27X C30X 119.6(18) . . ?
C27X C28X C29X 117.7(14) . . ?
C24X C29X C28X 121.5(10) . . ?
O3X C30X O4X 118.3(12) . . ?
O3X C30X C27X 123.0(14) . . ?
O4X C30X C27X 118.6(13) . . ?
C32X C31X C36X 118.6(9) . . ?
C32X C31X C22X 123.4(9) . . ?
C36X C31X C22X 117.9(8) . . ?
C31X C32X C33X 121.0(8) . . ?
C34X C33X C32X 120.7(9) . . ?
C33X C34X C35X 119.4(11) . . ?
C33X C34X C37X 122.4(11) . . ?
C35X C34X C37X 118.0(11) . . ?
C36X C35X C34X 119.6(10) . . ?
C35X C36X C31X 120.5(9) . . ?
O5X C37X O6X 122.9(15) . . ?
O5X C37X C34X 120.3(14) . . ?
O6X C37X C34X 116.1(12) . . ?

loop_
_geom_bond_atom_site_label_1
_geom_bond_atom_site_label_2
_geom_bond_distance
_geom_bond_site_symmetry_2
_geom_bond_publ_flag
Zn1 O5 1.785(7) 8_466 ?
Zn1 O4 1.910(11) 6_576 ?
Zn1 O1 1.922(16) . ?
Zn1 O1X 1.949(17) . ?
Zn1 N1 2.034(5) . ?
Zn1 O3X 2.093(10) 6_576 ?
Zn1 O5X 2.130(9) 8_466 ?
Zn1 O4X 2.268(12) 6_576 ?
Zn1 C30X 2.532(14) 6_576 ?
Zn1 C30 2.587(14) 6_576 ?
Zn2 O3 1.985(10) 5_777 ?
Zn2 O3 1.985(10) 6_576 ?
Zn2 O6X 2.016(12) 8_466 ?
Zn2 O6X 2.016(12) 7_767 ?
Zn2 O2X 2.058(15) 2_757 ?
Zn2 O2X 2.058(15) . ?
Zn2 O2 2.111(15) 2_757 ?
Zn2 O2 2.111(15) . ?
Zn2 O6 2.189(14) 8_466 ?
Zn2 O6 2.189(14) 7_767 ?
Zn2 O3X 2.326(10) 5_777 ?
Zn2 O3X 2.326(10) 6_576 ?
N1 C1 1.336(8) . ?
N1 C5 1.352(7) . ?
C1 C2 1.404(9) . ?
C2 C3 1.448(8) . ?
C3 C4 1.378(8) . ?
C3 C6 1.444(8) . ?
C4 C5 1.353(8) . ?
C6 C7 1.352(8) . ?
C7 C8 1.449(8) . ?
C8 C10 1.359(8) . ?
C8 C9 1.407(8) . ?
C9 C10 1.381(8) 5_577 ?
O1 C11 1.270(7) . ?
O2 C11 1.264(7) . ?
O3 C30 1.253(7) . ?
O4 C30 1.262(7) . ?
O5 C37 1.208(16) . ?
O6 C37 1.206(17) . ?
C11 C12 1.46(4) . ?
C12 C17 1.34(3) . ?
C12 C13 1.39(3) . ?
C13 C14 1.36(2) . ?
C14 C15 1.438(16) . ?
C15 C16 1.409(16) . ?
C15 C18 1.480(14) . ?
C16 C17 1.417(19) . ?
C18 C23 1.392(12) . ?
C18 C19 1.419(13) . ?
C19 C20A 1.383(13) . ?
C20A C21 1.389(12) . ?
C20A C24 1.470(13) . ?
C21 C22 1.392(12) . ?
C22 C23 1.391(13) . ?
C22 C31 1.483(12) . ?
C24 C29 1.351(15) . ?
C24 C25 1.371(16) . ?
C25 C26 1.38(2) . ?
C26 C27 1.31(3) . ?
C27 C28 1.42(3) . ?
C27 C30 1.509(10) . ?
C28 C29 1.395(16) . ?
C31 C36 1.335(15) . ?
C31 C32 1.452(13) . ?
C32 C33 1.344(11) . ?
C33 C34 1.479(14) . ?
C33 C33 1.948(19) 2_756 ?
C34 C35 1.363(15) . ?
C34 C37 1.47(2) . ?
C35 C36 1.423(15) . ?
O1X C11X 1.269(7) . ?
O2X C11X 1.263(8) . ?
O3X C30X 1.259(7) . ?
O4X C30X 1.261(8) . ?
O5X C37X 1.253(17) . ?
O6X C37X 1.297(19) . ?
C11X C12X 1.55(4) . ?
C12X C13X 1.38(3) . ?
C12X C17X 1.43(3) . ?
C13X C14X 1.37(2) . ?
C14X C15X 1.431(16) . ?
C15X C16X 1.425(17) . ?
C15X C18X 1.501(14) . ?
C16X C17X 1.34(2) . ?
C18X C23X 1.392(13) . ?
C18X C19X 1.408(14) . ?
C19X C20X 1.357(13) . ?
C20X C21X 1.372(12) . ?
C20X C24X 1.482(13) . ?
C21X C22X 1.424(12) . ?
C22X C23X 1.393(12) . ?
C22X C31X 1.497(12) . ?
C24X C29X 1.387(15) . ?
C24X C25X 1.430(15) . ?
C25X C26X 1.34(2) . ?
C26X C27X 1.39(3) . ?
C27X C28X 1.37(3) . ?
C27X C30X 1.543(18) . ?
C28X C29X 1.392(16) . ?
C31X C32X 1.350(12) . ?
C31X C36X 1.394(14) . ?
C32X C33X 1.404(11) . ?
C33X C34X 1.326(14) . ?
C34X C35X 1.413(15) . ?
C34X C37X 1.47(2) . ?
C35X C36X 1.373(12) . ?
